data_1506094
loop_
_publ_author_name
'Gao, Yongnian'
'Lam, Yulin'

_publ_section_title
;
 [3+2] cycloaddition reactions in the solid-phase synthesis of
 1,2,3-triazoles.
;
_journal_issue 15
_journal_name_full 'Organic letters'
_journal_page_first 3283
_journal_page_last 3285
_journal_paper_doi 10.1021/ol0611494
_journal_volume 8
_journal_year 2006
_chemical_formula_sum 'C16 H10 Cl N3 O2'
_chemical_formula_weight 311.72
_chemical_name_systematic
; 
 3-Benzyl-8-chloro-3H-5-oxa-1,2,3-triaza-cyclopenta[a]naphthalen-4-one  
;
_space_group_IT_number 14
_symmetry_cell_setting monoclinic
_symmetry_space_group_name_Hall '-P 2yn'
_symmetry_space_group_name_H-M 'P 1 21/n 1'
_atom_sites_solution_hydrogens geom
_atom_sites_solution_primary direct
_atom_sites_solution_secondary difmap
_audit_creation_method SHELXL-97
_cell_angle_alpha 90.00
_cell_angle_beta 93.396(3)
_cell_angle_gamma 90.00
_cell_formula_units_Z 4
_cell_length_a 8.3146(11)
_cell_length_b 5.6340(8)
_cell_length_c 29.131(4)
_cell_measurement_reflns_used 829
_cell_measurement_temperature 223(2)
_cell_measurement_theta_max 29.66
_cell_measurement_theta_min 2.51
_cell_volume 1362.2(3)
_computing_cell_refinement 'Bruker SMART'
_computing_data_collection 'Bruker SMART'
_computing_data_reduction 'Bruker SAINT'
_computing_molecular_graphics 'Bruker SHELXTL'
_computing_publication_material 'Bruker SHELXTL'
_computing_structure_refinement 'SHELXL-97 (Sheldrick, 1997)'
_computing_structure_solution 'SHELXS-97 (Sheldrick, 1990)'
_diffrn_ambient_temperature 223(2)
_diffrn_measured_fraction_theta_full 0.999
_diffrn_measured_fraction_theta_max 0.999
_diffrn_measurement_device_type 'CCD area detector'
_diffrn_measurement_method 'phi and omega scans'
_diffrn_radiation_monochromator graphite
_diffrn_radiation_source 'fine-focus sealed tube'
_diffrn_radiation_type MoK\a
_diffrn_radiation_wavelength 0.71073
_diffrn_reflns_av_R_equivalents 0.0228
_diffrn_reflns_av_sigmaI/netI 0.0239
_diffrn_reflns_limit_h_max 10
_diffrn_reflns_limit_h_min -10
_diffrn_reflns_limit_k_max 7
_diffrn_reflns_limit_k_min -7
_diffrn_reflns_limit_l_max 37
_diffrn_reflns_limit_l_min -25
_diffrn_reflns_number 9246
_diffrn_reflns_theta_full 27.49
_diffrn_reflns_theta_max 27.49
_diffrn_reflns_theta_min 2.51
_exptl_absorpt_coefficient_mu 0.285
_exptl_absorpt_correction_T_max 0.9044
_exptl_absorpt_correction_T_min 0.8660
_exptl_absorpt_correction_type none
_exptl_crystal_colour colorless
_exptl_crystal_density_diffrn 1.411
_exptl_crystal_density_meas 0
_exptl_crystal_density_method 'not measured'
_exptl_crystal_description block
_exptl_crystal_F_000 593
_exptl_crystal_size_max 0.52
_exptl_crystal_size_mid 0.36
_exptl_crystal_size_min 0.36
_refine_diff_density_max 0.349
_refine_diff_density_min -0.186
_refine_diff_density_rms 0.055
_refine_ls_extinction_method none
_refine_ls_goodness_of_fit_ref 1.031
_refine_ls_hydrogen_treatment mixed
_refine_ls_matrix_type full
_refine_ls_number_parameters 199
_refine_ls_number_reflns 3131
_refine_ls_number_restraints 0
_refine_ls_restrained_S_all 1.031
_refine_ls_R_factor_all 0.0471
_refine_ls_R_factor_gt 0.0416
_refine_ls_shift/su_max 0.003
_refine_ls_shift/su_mean 0.000
_refine_ls_structure_factor_coef Fsqd
_refine_ls_weighting_details 'calc w=1/[\s^2^(Fo^2^)+(0.0618P)^2^+0.4772P] where P=(Fo^2^+2Fc^2^)/3'
_refine_ls_weighting_scheme calc
_refine_ls_wR_factor_gt 0.1060
_refine_ls_wR_factor_ref 0.1100
_reflns_number_gt 2754
_reflns_number_total 3131
_reflns_threshold_expression >2sigma(I)
_cod_data_source_file ol0611494si20060511_031509.cif
_cod_data_source_block 3-Benzyl-8-chloro-3H-5-oxa-1,2,3-triaza-cyclopenta[a]naphthalen-4-one
_cod_depositor_comments
;
The following automatic conversions were performed:

'_symmetry_cell_setting' value 'Monoclinic' changed to 'monoclinic'
according to /home/saulius/struct/CIF-dictionaries/cif_core.dic
dictionary named 'cif_core.dic' version 2.4.1 from 2010-06-29.

Automatic conversion script
Id: cif_fix_values 1715 2011-07-08 13:25:40Z adriana 

2017-03-17
Z value and formula fixed to values more according to usual
chemical conventions.                 miguel
;
_cod_original_formula_sum 'C16 H10 Cl1.14 N4 O2'
_cod_original_formula_weight 330.79
_cod_original_formula_units_Z 3.50
_cod_original_sg_symbol_H-M P2(1)/n
_cod_database_code 1506094

loop_
_symmetry_equiv_pos_as_xyz
'x, y, z'
'-x+1/2, y+1/2, -z+1/2'
'-x, -y, -z'
'x-1/2, -y-1/2, z-1/2'

loop_
_atom_site_label
_atom_site_type_symbol
_atom_site_fract_x
_atom_site_fract_y
_atom_site_fract_z
_atom_site_U_iso_or_equiv
_atom_site_adp_type
_atom_site_occupancy
_atom_site_symmetry_multiplicity
_atom_site_calc_flag
_atom_site_refinement_flags
Cl1 Cl 0.30936(5) 0.85327(8) 1.128096(13) 0.04073(14) Uani 1 1 d .
N1 N 0.33867(14) 0.5155(2) 0.88376(4) 0.0301(3) Uani 1 1 d .
N2 N 0.42543(16) 0.7134(3) 0.89282(5) 0.0348(3) Uani 1 1 d .
N3 N 0.41635(15) 0.7674(2) 0.93676(4) 0.0315(3) Uani 1 1 d .
O1 O 0.13456(13) 0.21093(19) 0.97470(4) 0.0308(2) Uani 1 1 d .
O2 O 0.11799(14) 0.0985(2) 0.90158(4) 0.0376(3) Uani 1 1 d .
C1 C 0.26147(18) 0.6666(3) 1.08178(5) 0.0292(3) Uani 1 1 d .
C2 C 0.17018(18) 0.4649(3) 1.08901(5) 0.0319(3) Uani 1 1 d .
H2 H 0.1363 0.4307 1.1185 0.038 Uiso 1 1 calc R
C3 C 0.12938(18) 0.3150(3) 1.05264(5) 0.0309(3) Uani 1 1 d .
H3 H 0.0673 0.1782 1.0570 0.037 Uiso 1 1 calc R
C4 C 0.18178(17) 0.3700(3) 1.00967(5) 0.0262(3) Uani 1 1 d .
C5 C 0.27539(15) 0.5709(3) 1.00229(5) 0.0248(3) Uani 1 1 d .
C6 C 0.31527(17) 0.7225(3) 1.03936(5) 0.0269(3) Uani 1 1 d .
H6 H 0.3775 0.8595 1.0353 0.032 Uiso 1 1 calc R
C7 C 0.17101(17) 0.2382(3) 0.92984(5) 0.0281(3) Uani 1 1 d .
C8 C 0.27243(16) 0.4410(3) 0.92240(5) 0.0262(3) Uani 1 1 d .
C9 C 0.32282(16) 0.6008(3) 0.95583(5) 0.0256(3) Uani 1 1 d .
C10 C 0.32464(19) 0.4167(3) 0.83732(5) 0.0347(3) Uani 1 1 d .
H10A H 0.3218 0.2431 0.8394 0.042 Uiso 1 1 calc R
H10B H 0.4204 0.4607 0.8212 0.042 Uiso 1 1 calc R
C11 C 0.17600(17) 0.5011(3) 0.80947(5) 0.0277(3) Uani 1 1 d .
C12 C 0.1218(2) 0.3693(3) 0.77126(6) 0.0357(4) Uani 1 1 d .
H12 H 0.1727 0.2253 0.7646 0.043 Uiso 1 1 calc R
C13 C -0.0063(2) 0.4488(3) 0.74295(6) 0.0429(4) Uani 1 1 d .
H13 H -0.0407 0.3601 0.7169 0.052 Uiso 1 1 calc R
C14 C -0.0842(2) 0.6575(3) 0.75279(6) 0.0416(4) Uani 1 1 d .
H14 H -0.1719 0.7106 0.7336 0.050 Uiso 1 1 calc R
C15 C -0.0321(2) 0.7878(3) 0.79110(6) 0.0385(4) Uani 1 1 d .
H15 H -0.0854 0.9291 0.7982 0.046 Uiso 1 1 calc R
C16 C 0.0985(2) 0.7111(3) 0.81913(5) 0.0339(3) Uani 1 1 d .
H16 H 0.1344 0.8022 0.8448 0.041 Uiso 1 1 calc R

loop_
_atom_site_aniso_label
_atom_site_aniso_U_11
_atom_site_aniso_U_22
_atom_site_aniso_U_33
_atom_site_aniso_U_23
_atom_site_aniso_U_13
_atom_site_aniso_U_12
Cl1 0.0497(3) 0.0445(3) 0.0272(2) -0.00707(15) -0.00470(16) -0.00221(18)
N1 0.0281(6) 0.0356(7) 0.0269(6) -0.0019(5) 0.0024(5) -0.0024(5)
N2 0.0322(7) 0.0405(8) 0.0318(7) 0.0000(6) 0.0029(5) -0.0086(6)
N3 0.0293(6) 0.0344(7) 0.0306(7) 0.0018(5) -0.0002(5) -0.0073(5)
O1 0.0350(6) 0.0263(5) 0.0308(6) -0.0012(4) 0.0010(4) -0.0080(4)
O2 0.0420(6) 0.0320(6) 0.0384(6) -0.0103(5) -0.0003(5) -0.0066(5)
C1 0.0298(7) 0.0321(8) 0.0247(7) -0.0027(6) -0.0049(5) 0.0027(6)
C2 0.0323(7) 0.0366(8) 0.0269(7) 0.0058(6) 0.0025(6) 0.0009(6)
C3 0.0294(7) 0.0290(7) 0.0342(8) 0.0055(6) 0.0013(6) -0.0032(6)
C4 0.0249(6) 0.0249(7) 0.0285(7) -0.0002(5) -0.0029(5) 0.0001(5)
C5 0.0213(6) 0.0272(7) 0.0254(7) 0.0013(5) -0.0019(5) 0.0003(5)
C6 0.0258(7) 0.0257(7) 0.0285(7) 0.0013(5) -0.0035(5) -0.0017(5)
C7 0.0263(7) 0.0270(7) 0.0308(7) -0.0022(6) -0.0006(6) 0.0018(6)
C8 0.0239(6) 0.0296(7) 0.0249(7) -0.0005(5) -0.0010(5) 0.0009(5)
C9 0.0214(6) 0.0270(7) 0.0279(7) 0.0008(6) -0.0018(5) -0.0011(5)
C10 0.0355(8) 0.0421(9) 0.0269(7) -0.0048(6) 0.0058(6) 0.0023(7)
C11 0.0309(7) 0.0307(7) 0.0221(6) -0.0005(5) 0.0067(5) -0.0034(6)
C12 0.0424(9) 0.0321(8) 0.0330(8) -0.0070(6) 0.0058(7) -0.0007(7)
C13 0.0468(9) 0.0475(10) 0.0338(9) -0.0099(7) -0.0043(7) -0.0050(8)
C14 0.0388(9) 0.0506(10) 0.0350(8) 0.0030(7) -0.0013(7) 0.0022(7)
C15 0.0429(9) 0.0354(9) 0.0377(9) -0.0003(7) 0.0063(7) 0.0060(7)
C16 0.0410(8) 0.0337(8) 0.0271(7) -0.0057(6) 0.0037(6) -0.0019(7)

loop_
_atom_type_symbol
_atom_type_description
_atom_type_scat_dispersion_real
_atom_type_scat_dispersion_imag
_atom_type_scat_source
C C 0.0033 0.0016 'International Tables Vol C Tables 4.2.6.8 and 6.1.1.4'
H H 0.0000 0.0000 'International Tables Vol C Tables 4.2.6.8 and 6.1.1.4'
N N 0.0061 0.0033 'International Tables Vol C Tables 4.2.6.8 and 6.1.1.4'
O O 0.0106 0.0060 'International Tables Vol C Tables 4.2.6.8 and 6.1.1.4'
Cl Cl 0.1484 0.1585 'International Tables Vol C Tables 4.2.6.8 and 6.1.1.4'

loop_
_geom_angle_atom_site_label_1
_geom_angle_atom_site_label_2
_geom_angle_atom_site_label_3
_geom_angle
N2 N1 C8 109.57(12)
N2 N1 C10 120.64(13)
C8 N1 C10 129.77(14)
N3 N2 N1 108.66(12)
N2 N3 C9 107.65(12)
C7 O1 C4 123.82(12)
C6 C1 C2 122.22(14)
C6 C1 Cl1 119.15(12)
C2 C1 Cl1 118.64(12)
C3 C2 C1 119.70(14)
C2 C3 C4 118.68(14)
C3 C4 O1 115.21(13)
C3 C4 C5 121.91(14)
O1 C4 C5 122.88(13)
C4 C5 C6 118.92(13)
C4 C5 C9 115.13(13)
C6 C5 C9 125.95(13)
C1 C6 C5 118.56(14)
O2 C7 O1 119.14(14)
O2 C7 C8 127.48(14)
O1 C7 C8 113.38(12)
N1 C8 C9 105.37(13)
N1 C8 C7 129.97(13)
C9 C8 C7 124.66(13)
N3 C9 C8 108.74(13)
N3 C9 C5 131.24(13)
C8 C9 C5 120.02(13)
N1 C10 C11 113.22(13)
C16 C11 C12 119.11(14)
C16 C11 C10 122.32(13)
C12 C11 C10 118.47(14)
C13 C12 C11 120.40(16)
C14 C13 C12 120.42(16)
C13 C14 C15 119.40(16)
C14 C15 C16 120.40(16)
C11 C16 C15 120.25(15)

loop_
_geom_bond_atom_site_label_1
_geom_bond_atom_site_label_2
_geom_bond_distance
Cl1 C1 1.7382(15)
N1 N2 1.3453(19)
N1 C8 1.3490(19)
N1 C10 1.4613(19)
N2 N3 1.3224(18)
N3 C9 1.3587(19)
O1 C7 1.3674(18)
O1 C4 1.3959(17)
O2 C7 1.2038(18)
C1 C6 1.376(2)
C1 C2 1.389(2)
C2 C3 1.382(2)
C3 C4 1.385(2)
C4 C5 1.398(2)
C5 C6 1.401(2)
C5 C9 1.442(2)
C7 C8 1.444(2)
C8 C9 1.373(2)
C10 C11 1.514(2)
C11 C16 1.385(2)
C11 C12 1.391(2)
C12 C13 1.383(2)
C13 C14 1.381(3)
C14 C15 1.384(2)
C15 C16 1.388(2)

loop_
_geom_torsion_atom_site_label_1
_geom_torsion_atom_site_label_2
_geom_torsion_atom_site_label_3
_geom_torsion_atom_site_label_4
_geom_torsion
C8 N1 N2 N3 0.09(17)
C10 N1 N2 N3 178.84(13)
N1 N2 N3 C9 0.19(17)
C6 C1 C2 C3 -0.8(2)
Cl1 C1 C2 C3 179.43(12)
C1 C2 C3 C4 0.3(2)
C2 C3 C4 O1 -179.52(13)
C2 C3 C4 C5 0.6(2)
C7 O1 C4 C3 178.30(13)
C7 O1 C4 C5 -1.8(2)
C3 C4 C5 C6 -0.9(2)
O1 C4 C5 C6 179.16(13)
C3 C4 C5 C9 178.83(13)
O1 C4 C5 C9 -1.09(19)
C2 C1 C6 C5 0.4(2)
Cl1 C1 C6 C5 -179.80(11)
C4 C5 C6 C1 0.4(2)
C9 C5 C6 C1 -179.28(13)
C4 O1 C7 O2 -176.15(13)
C4 O1 C7 C8 3.69(19)
N2 N1 C8 C9 -0.33(16)
C10 N1 C8 C9 -178.93(14)
N2 N1 C8 C7 -179.71(14)
C10 N1 C8 C7 1.7(3)
O2 C7 C8 N1 -4.0(3)
O1 C7 C8 N1 176.18(14)
O2 C7 C8 C9 176.72(15)
O1 C7 C8 C9 -3.1(2)
N2 N3 C9 C8 -0.40(16)
N2 N3 C9 C5 178.89(14)
N1 C8 C9 N3 0.45(16)
C7 C8 C9 N3 179.87(13)
N1 C8 C9 C5 -178.94(12)
C7 C8 C9 C5 0.5(2)
C4 C5 C9 N3 -177.59(14)
C6 C5 C9 N3 2.1(2)
C4 C5 C9 C8 1.64(19)
C6 C5 C9 C8 -178.63(13)
N2 N1 C10 C11 -94.00(17)
C8 N1 C10 C11 84.5(2)
N1 C10 C11 C16 23.5(2)
N1 C10 C11 C12 -160.37(14)
C16 C11 C12 C13 0.9(2)
C10 C11 C12 C13 -175.35(16)
C11 C12 C13 C14 -1.3(3)
C12 C13 C14 C15 0.5(3)
C13 C14 C15 C16 0.7(3)
C12 C11 C16 C15 0.3(2)
C10 C11 C16 C15 176.42(15)
C14 C15 C16 C11 -1.2(3)
